data_4505764
loop_
_publ_author_name
'Bond, Andrew D.'
'Feeder, Neil'
'Redman, James E.'
'Teat, Simon J.'
'Sanders, Jeremy K. M.'

_publ_section_title
;
 Molecular Conformation and Intermolecular Interactions in the Crystal
 Structures of Free-Base 5,15-Diarylporphyrins
;
_journal_issue 1
_journal_name_full 'Crystal Growth &amp; Design'
_journal_page_first 27
_journal_paper_doi 10.1021/cg010029u
_journal_volume 2
_journal_year 2002
_chemical_formula_moiety 'C60 H78 N4'
_chemical_formula_sum 'C60 H78 N4'
_chemical_formula_weight 855.26
_chemical_name_systematic
; 
 5,15-diphenyl-2,8,12,18-tetrahexyl-3,7,13,17-tetramethylporphyrin, beta form 
;
_space_group_IT_number 2
_symmetry_cell_setting triclinic
_symmetry_space_group_name_Hall '-P 1'
_symmetry_space_group_name_H-M 'P -1'
_atom_sites_solution_hydrogens geom
_atom_sites_solution_primary direct
_atom_sites_solution_secondary difmap
_cell_angle_alpha 93.85(1)
_cell_angle_beta 105.85(2)
_cell_angle_gamma 94.56(2)
_cell_formula_units_Z 1
_cell_length_a 10.387(2)
_cell_length_b 14.622(4)
_cell_length_c 8.821(2)
_cell_measurement_reflns_used 4215
_cell_measurement_temperature 180(2)
_cell_measurement_theta_max 25.19
_cell_measurement_theta_min 3.53
_cell_volume 1279.2(5)
_computing_cell_refinement 'R-Axis PROCESS (MSC, 1995)'
_computing_data_collection 'R-Axis PROCESS (MSC, 1995)'
_computing_data_reduction 'R-Axis PROCESS (MSC, 1995)'
_computing_molecular_graphics 'XP (Sheldrick, 1993)'
_computing_publication_material 'SHELXL-97 (Sheldrick, 1997)'
_computing_structure_refinement 'SHELXL-97 (Sheldrick, 1997)'
_computing_structure_solution 'SIR-92 (Altomare et al., 1994)'
_diffrn_ambient_temperature 180(2)
_diffrn_measured_fraction_theta_full 0.914
_diffrn_measured_fraction_theta_max 0.914
_diffrn_measurement_device_type 'Rigaku R-AXIS IIc'
_diffrn_measurement_method '/f scans'
_diffrn_radiation_monochromator graphite
_diffrn_radiation_source 'Rotating anode'
_diffrn_radiation_type MoK\a
_diffrn_radiation_wavelength 0.7107
_diffrn_reflns_av_R_equivalents 0.0588
_diffrn_reflns_av_sigmaI/netI 0.1370
_diffrn_reflns_limit_h_max 12
_diffrn_reflns_limit_h_min 0
_diffrn_reflns_limit_k_max 17
_diffrn_reflns_limit_k_min -17
_diffrn_reflns_limit_l_max 10
_diffrn_reflns_limit_l_min -10
_diffrn_reflns_number 7204
_diffrn_reflns_theta_full 25.19
_diffrn_reflns_theta_max 25.19
_diffrn_reflns_theta_min 3.53
_diffrn_standards_number 0
_exptl_absorpt_coefficient_mu 0.064
_exptl_absorpt_correction_type none
_exptl_crystal_colour red
_exptl_crystal_density_diffrn 1.110
_exptl_crystal_density_method 'not measured'
_exptl_crystal_description block
_exptl_crystal_F_000 466
_exptl_crystal_size_max 0.35
_exptl_crystal_size_mid 0.30
_exptl_crystal_size_min 0.15
_refine_diff_density_max 0.188
_refine_diff_density_min -0.206
_refine_diff_density_rms 0.047
_refine_ls_extinction_coef 0.103(5)
_refine_ls_extinction_expression Fc^*^=kFc[1+0.001xFc^2^\l^3^/sin(2\q)]^-1/4^
_refine_ls_extinction_method SHELXL
_refine_ls_goodness_of_fit_ref 0.990
_refine_ls_hydrogen_treatment mixed
_refine_ls_matrix_type full
_refine_ls_number_parameters 291
_refine_ls_number_reflns 4215
_refine_ls_number_restraints 0
_refine_ls_restrained_S_all 0.990
_refine_ls_R_factor_all 0.1159
_refine_ls_R_factor_gt 0.0602
_refine_ls_shift/su_max 0.004
_refine_ls_shift/su_mean 0.001
_refine_ls_structure_factor_coef Fsqd
_refine_ls_weighting_details 'calc w=1/[\s^2^(Fo^2^)+(0.0385P)^2^+0.0000P] where P=(Fo^2^+2Fc^2^)/3'
_refine_ls_weighting_scheme calc
_refine_ls_wR_factor_gt 0.1139
_refine_ls_wR_factor_ref 0.1304
_reflns_number_gt 2515
_reflns_number_total 4215
_reflns_threshold_expression >2sigma(I)
_cod_data_source_file cg010029u.cif
_cod_data_source_block js9901
_cod_original_sg_symbol_H-M P-1
_cod_database_code 4505764

loop_
_symmetry_equiv_pos_as_xyz
'x, y, z'
'-x, -y, -z'

loop_
_atom_site_label
_atom_site_type_symbol
_atom_site_fract_x
_atom_site_fract_y
_atom_site_fract_z
_atom_site_U_iso_or_equiv
_atom_site_adp_type
_atom_site_occupancy
_atom_site_symmetry_multiplicity
_atom_site_calc_flag
_atom_site_refinement_flags
_atom_site_disorder_assembly
_atom_site_disorder_group
N1 N 1.03075(19) 0.40044(13) 0.1659(2) 0.0266(5) Uani 1 1 d . . .
H1 H 1.0003 0.4378 0.0930 0.032 Uiso 0.50 1 calc PR . .
N2 N 0.83629(19) 0.51513(13) 0.0877(2) 0.0281(5) Uani 1 1 d . . .
H2 H 0.9084 0.5011 0.0607 0.034 Uiso 0.50 1 calc PR . .
C1 C 1.1469(2) 0.35901(16) 0.1854(3) 0.0270(6) Uani 1 1 d . . .
C2 C 1.1599(2) 0.30288(17) 0.3159(3) 0.0301(6) Uani 1 1 d . . .
C3 C 1.0517(2) 0.31187(16) 0.3745(3) 0.0293(6) Uani 1 1 d . . .
C4 C 0.9686(2) 0.37428(16) 0.2791(3) 0.0271(6) Uani 1 1 d . . .
C5 C 0.8506(2) 0.41092(16) 0.2948(3) 0.0257(6) Uani 1 1 d . . .
C6 C 0.7884(2) 0.47903(16) 0.2040(3) 0.0264(6) Uani 1 1 d . . .
C7 C 0.6674(2) 0.52213(16) 0.2142(3) 0.0288(6) Uani 1 1 d . . .
C8 C 0.6439(2) 0.58112(16) 0.0992(3) 0.0291(6) Uani 1 1 d . . .
C9 C 0.7500(2) 0.57715(16) 0.0219(3) 0.0265(6) Uani 1 1 d . . .
C10 C 0.7587(2) 0.63051(16) -0.1006(3) 0.0294(6) Uani 1 1 d . . .
H10 H 0.6858 0.6669 -0.1325 0.035 Uiso 1 1 calc R . .
C11 C 1.0318(3) 0.26794(19) 0.5172(3) 0.0435(8) Uani 1 1 d . . .
H11A H 0.9438 0.2316 0.4887 0.065 Uiso 1 1 calc R . .
H11B H 1.0359 0.3161 0.6018 0.065 Uiso 1 1 calc R . .
H11C H 1.1027 0.2276 0.5540 0.065 Uiso 1 1 calc R . .
C12 C 0.5829(3) 0.50942(18) 0.3286(3) 0.0382(7) Uani 1 1 d . . .
H12A H 0.5022 0.5418 0.2952 0.057 Uiso 1 1 calc R . .
H12B H 0.6355 0.5346 0.4352 0.057 Uiso 1 1 calc R . .
H12C H 0.5564 0.4436 0.3291 0.057 Uiso 1 1 calc R . .
C13 C 0.7896(2) 0.37416(16) 0.4172(3) 0.0274(6) Uani 1 1 d . . .
C14 C 0.7030(2) 0.29324(17) 0.3806(3) 0.0335(7) Uani 1 1 d . . .
H14 H 0.6808 0.2617 0.2777 0.040 Uiso 1 1 calc R . .
C15 C 0.6491(3) 0.25888(18) 0.4957(4) 0.0405(7) Uani 1 1 d . . .
H15 H 0.5893 0.2039 0.4705 0.049 Uiso 1 1 calc R . .
C16 C 0.6813(3) 0.3033(2) 0.6453(4) 0.0454(8) Uani 1 1 d . . .
H16 H 0.6444 0.2789 0.7234 0.054 Uiso 1 1 calc R . .
C17 C 0.7672(3) 0.38329(19) 0.6817(3) 0.0444(8) Uani 1 1 d . . .
H17 H 0.7896 0.4145 0.7849 0.053 Uiso 1 1 calc R . .
C18 C 0.8207(3) 0.41811(18) 0.5681(3) 0.0365(7) Uani 1 1 d . . .
H18 H 0.8800 0.4733 0.5940 0.044 Uiso 1 1 calc R . .
C19 C 1.2764(2) 0.24667(18) 0.3731(3) 0.0373(7) Uani 1 1 d . . .
H19A H 1.2829 0.2344 0.4839 0.045 Uiso 1 1 calc R . .
H19B H 1.3603 0.2840 0.3735 0.045 Uiso 1 1 calc R . .
C20 C 1.2680(3) 0.15499(18) 0.2762(4) 0.0436(8) Uani 1 1 d . . .
H20A H 1.2489 0.1660 0.1630 0.052 Uiso 1 1 calc R . .
H20B H 1.3567 0.1305 0.3077 0.052 Uiso 1 1 calc R . .
C21 C 1.1618(3) 0.08286(19) 0.2946(4) 0.0481(8) Uani 1 1 d . . .
H21A H 1.0727 0.1064 0.2598 0.058 Uiso 1 1 calc R . .
H21B H 1.1793 0.0729 0.4080 0.058 Uiso 1 1 calc R . .
C22 C 1.1578(3) -0.00936(19) 0.2003(4) 0.0531(9) Uani 1 1 d . . .
H22A H 1.1401 0.0009 0.0870 0.064 Uiso 1 1 calc R . .
H22B H 1.2474 -0.0323 0.2347 0.064 Uiso 1 1 calc R . .
C23 C 1.0540(4) -0.0823(2) 0.2173(4) 0.0699(11) Uani 1 1 d . . .
H23A H 0.9650 -0.0581 0.1882 0.084 Uiso 1 1 calc R . .
H23B H 1.0744 -0.0947 0.3300 0.084 Uiso 1 1 calc R . .
C24 C 1.0448(4) -0.1721(2) 0.1186(5) 0.0815(13) Uani 1 1 d . . .
H24A H 0.9750 -0.2156 0.1370 0.122 Uiso 1 1 calc R . .
H24B H 1.1316 -0.1978 0.1483 0.122 Uiso 1 1 calc R . .
H24C H 1.0218 -0.1612 0.0064 0.122 Uiso 1 1 calc R . .
C25 C 0.5366(2) 0.64629(16) 0.0604(3) 0.0299(6) Uani 1 1 d . . .
H25A H 0.4578 0.6222 0.0937 0.036 Uiso 1 1 calc R . .
H25B H 0.5071 0.6496 -0.0556 0.036 Uiso 1 1 calc R . .
C26 C 0.5871(2) 0.74334(16) 0.1426(3) 0.0333(7) Uani 1 1 d . . .
H26A H 0.5937 0.7424 0.2566 0.040 Uiso 1 1 calc R . .
H26B H 0.6788 0.7599 0.1334 0.040 Uiso 1 1 calc R . .
C27 C 0.4986(3) 0.81750(17) 0.0763(3) 0.0376(7) Uani 1 1 d . B .
H27A H 0.5054 0.8266 -0.0316 0.045 Uiso 1 1 calc R . .
H27B H 0.4038 0.7959 0.0673 0.045 Uiso 1 1 calc R . .
C28 C 0.5356(3) 0.90933(19) 0.1764(4) 0.0532(9) Uani 1 1 d . . .
H28A H 0.4737 0.9537 0.1258 0.064 Uiso 1 1 calc R A 1
H28B H 0.5217 0.9011 0.2815 0.064 Uiso 1 1 calc R A 1
C29 C 0.6765(3) 0.9495(2) 0.1993(4) 0.0667(10) Uani 0.50 1 d P B 1
H29A H 0.6935 0.9432 0.0942 0.080 Uiso 0.50 1 calc PR B 1
H29B H 0.7352 0.9089 0.2662 0.080 Uiso 0.50 1 calc PR B 1
C30 C 0.7276(7) 1.0473(4) 0.2689(8) 0.0530(19) Uiso 0.50 1 d P B 1
H30A H 0.8220 1.0598 0.2700 0.079 Uiso 0.50 1 calc PR B 1
H30B H 0.7204 1.0552 0.3774 0.079 Uiso 0.50 1 calc PR B 1
H30C H 0.6737 1.0902 0.2046 0.079 Uiso 0.50 1 calc PR B 1
C29' C 0.6765(3) 0.9495(2) 0.1993(4) 0.0667(10) Uani 0.50 1 d P B 2
H29C H 0.6932 0.9622 0.0971 0.080 Uiso 0.50 1 calc PR B 2
H29D H 0.7419 0.9082 0.2532 0.080 Uiso 0.50 1 calc PR B 2
C30' C 0.6840(7) 1.0422(5) 0.3078(9) 0.065(2) Uiso 0.50 1 d P B 2
H30D H 0.7736 1.0756 0.3295 0.098 Uiso 0.50 1 calc PR B 2
H30E H 0.6668 1.0275 0.4077 0.098 Uiso 0.50 1 calc PR B 2
H30F H 0.6161 1.0806 0.2529 0.098 Uiso 0.50 1 calc PR B 2

loop_
_atom_site_aniso_label
_atom_site_aniso_U_11
_atom_site_aniso_U_22
_atom_site_aniso_U_33
_atom_site_aniso_U_23
_atom_site_aniso_U_13
_atom_site_aniso_U_12
N1 0.0306(12) 0.0266(11) 0.0249(13) 0.0041(10) 0.0107(10) 0.0052(9)
N2 0.0291(11) 0.0299(12) 0.0278(13) 0.0039(10) 0.0117(10) 0.0034(9)
C1 0.0317(14) 0.0255(14) 0.0248(15) 0.0028(12) 0.0089(12) 0.0044(11)
C2 0.0329(14) 0.0326(15) 0.0248(15) 0.0065(12) 0.0065(12) 0.0057(12)
C3 0.0329(14) 0.0317(15) 0.0240(15) 0.0048(12) 0.0087(12) 0.0026(12)
C4 0.0311(14) 0.0280(14) 0.0220(14) 0.0045(11) 0.0075(11) 0.0008(11)
C5 0.0268(13) 0.0263(14) 0.0223(15) -0.0002(11) 0.0057(11) -0.0008(11)
C6 0.0295(13) 0.0232(13) 0.0283(15) -0.0001(11) 0.0116(12) 0.0027(11)
C7 0.0308(14) 0.0262(14) 0.0314(16) 0.0024(12) 0.0126(12) 0.0007(11)
C8 0.0288(13) 0.0280(14) 0.0316(16) -0.0005(12) 0.0109(12) 0.0026(11)
C9 0.0281(13) 0.0284(14) 0.0217(15) -0.0012(12) 0.0050(11) 0.0047(11)
C10 0.0312(14) 0.0303(14) 0.0260(15) 0.0040(12) 0.0053(12) 0.0072(11)
C11 0.0446(16) 0.0553(19) 0.0395(19) 0.0237(16) 0.0189(15) 0.0167(14)
C12 0.0418(16) 0.0401(16) 0.0408(18) 0.0119(14) 0.0209(14) 0.0123(13)
C13 0.0251(13) 0.0288(14) 0.0313(17) 0.0056(12) 0.0121(12) 0.0024(11)
C14 0.0340(14) 0.0326(15) 0.0344(17) 0.0051(13) 0.0110(13) 0.0011(12)
C15 0.0314(15) 0.0373(16) 0.056(2) 0.0121(15) 0.0153(14) 0.0021(12)
C16 0.0471(17) 0.0529(19) 0.050(2) 0.0216(17) 0.0314(16) 0.0097(14)
C17 0.0568(18) 0.0506(18) 0.0316(18) 0.0040(14) 0.0225(15) 0.0037(15)
C18 0.0406(16) 0.0381(16) 0.0306(17) 0.0004(13) 0.0124(13) -0.0039(12)
C19 0.0337(15) 0.0443(17) 0.0365(18) 0.0132(14) 0.0106(13) 0.0081(13)
C20 0.0419(16) 0.0427(17) 0.050(2) 0.0129(15) 0.0133(15) 0.0162(13)
C21 0.0484(18) 0.0481(19) 0.050(2) 0.0167(16) 0.0137(16) 0.0063(15)
C22 0.0514(18) 0.0430(18) 0.060(2) 0.0146(17) 0.0054(16) 0.0057(15)
C23 0.086(3) 0.054(2) 0.060(3) 0.0174(19) 0.007(2) -0.0124(19)
C24 0.091(3) 0.053(2) 0.076(3) 0.013(2) -0.013(2) -0.010(2)
C25 0.0278(13) 0.0342(15) 0.0291(15) 0.0034(12) 0.0101(12) 0.0038(11)
C26 0.0357(15) 0.0340(15) 0.0310(16) 0.0028(13) 0.0100(12) 0.0071(12)
C27 0.0392(15) 0.0373(16) 0.0386(18) 0.0102(14) 0.0104(13) 0.0147(12)
C28 0.066(2) 0.0417(18) 0.056(2) 0.0089(16) 0.0169(18) 0.0246(16)
C29 0.077(2) 0.0330(18) 0.077(3) 0.0002(18) 0.001(2) 0.0048(16)
C29' 0.077(2) 0.0330(18) 0.077(3) 0.0002(18) 0.001(2) 0.0048(16)

loop_
_atom_type_symbol
_atom_type_description
_atom_type_scat_dispersion_real
_atom_type_scat_dispersion_imag
_atom_type_scat_source
C C 0.0033 0.0016 'International Tables Vol C Tables 4.2.6.8 and 6.1.1.4'
H H 0.0000 0.0000 'International Tables Vol C Tables 4.2.6.8 and 6.1.1.4'
N N 0.0061 0.0033 'International Tables Vol C Tables 4.2.6.8 and 6.1.1.4'

loop_
_geom_angle_atom_site_label_1
_geom_angle_atom_site_label_2
_geom_angle_atom_site_label_3
_geom_angle
_geom_angle_site_symmetry_1
_geom_angle_site_symmetry_3
C1 N1 C4 109.18(19) . .
C1 N1 H1 125.4 . .
C4 N1 H1 125.4 . .
C9 N2 C6 106.7(2) . .
C9 N2 H2 126.7 . .
C6 N2 H2 126.7 . .
N1 C1 C10 127.6(2) . 2_765
N1 C1 C2 108.2(2) . .
C10 C1 C2 124.1(2) 2_765 .
C3 C2 C1 108.1(2) . .
C3 C2 C19 128.4(2) . .
C1 C2 C19 123.5(2) . .
C2 C3 C4 107.1(2) . .
C2 C3 C11 124.5(2) . .
C4 C3 C11 128.3(2) . .
N1 C4 C5 122.1(2) . .
N1 C4 C3 107.5(2) . .
C5 C4 C3 130.3(2) . .
C6 C5 C4 124.1(2) . .
C6 C5 C13 118.8(2) . .
C4 C5 C13 117.0(2) . .
N2 C6 C5 122.5(2) . .
N2 C6 C7 109.7(2) . .
C5 C6 C7 127.8(2) . .
C8 C7 C6 106.0(2) . .
C8 C7 C12 124.2(2) . .
C6 C7 C12 129.8(2) . .
C7 C8 C9 107.5(2) . .
C7 C8 C25 129.0(2) . .
C9 C8 C25 123.3(2) . .
N2 C9 C10 127.0(2) . .
N2 C9 C8 110.1(2) . .
C10 C9 C8 123.0(2) . .
C1 C10 C9 132.6(2) 2_765 .
C1 C10 H10 113.7 2_765 .
C9 C10 H10 113.7 . .
C3 C11 H11A 109.5 . .
C3 C11 H11B 109.5 . .
H11A C11 H11B 109.5 . .
C3 C11 H11C 109.5 . .
H11A C11 H11C 109.5 . .
H11B C11 H11C 109.5 . .
C7 C12 H12A 109.5 . .
C7 C12 H12B 109.5 . .
H12A C12 H12B 109.5 . .
C7 C12 H12C 109.5 . .
H12A C12 H12C 109.5 . .
H12B C12 H12C 109.5 . .
C18 C13 C14 118.9(2) . .
C18 C13 C5 121.1(2) . .
C14 C13 C5 120.0(2) . .
C15 C14 C13 119.5(3) . .
C15 C14 H14 120.3 . .
C13 C14 H14 120.3 . .
C16 C15 C14 120.9(2) . .
C16 C15 H15 119.6 . .
C14 C15 H15 119.6 . .
C15 C16 C17 119.6(2) . .
C15 C16 H16 120.2 . .
C17 C16 H16 120.2 . .
C16 C17 C18 119.9(3) . .
C16 C17 H17 120.1 . .
C18 C17 H17 120.1 . .
C17 C18 C13 121.2(2) . .
C17 C18 H18 119.4 . .
C13 C18 H18 119.4 . .
C2 C19 C20 115.3(2) . .
C2 C19 H19A 108.5 . .
C20 C19 H19A 108.5 . .
C2 C19 H19B 108.5 . .
C20 C19 H19B 108.5 . .
H19A C19 H19B 107.5 . .
C21 C20 C19 114.2(2) . .
C21 C20 H20A 108.7 . .
C19 C20 H20A 108.7 . .
C21 C20 H20B 108.7 . .
C19 C20 H20B 108.7 . .
H20A C20 H20B 107.6 . .
C20 C21 C22 113.4(2) . .
C20 C21 H21A 108.9 . .
C22 C21 H21A 108.9 . .
C20 C21 H21B 108.9 . .
C22 C21 H21B 108.9 . .
H21A C21 H21B 107.7 . .
C23 C22 C21 114.6(3) . .
C23 C22 H22A 108.6 . .
C21 C22 H22A 108.6 . .
C23 C22 H22B 108.6 . .
C21 C22 H22B 108.6 . .
H22A C22 H22B 107.6 . .
C22 C23 C24 114.9(3) . .
C22 C23 H23A 108.5 . .
C24 C23 H23A 108.5 . .
C22 C23 H23B 108.5 . .
C24 C23 H23B 108.5 . .
H23A C23 H23B 107.5 . .
C23 C24 H24A 109.5 . .
C23 C24 H24B 109.5 . .
H24A C24 H24B 109.5 . .
C23 C24 H24C 109.5 . .
H24A C24 H24C 109.5 . .
H24B C24 H24C 109.5 . .
C8 C25 C26 111.9(2) . .
C8 C25 H25A 109.2 . .
C26 C25 H25A 109.2 . .
C8 C25 H25B 109.2 . .
C26 C25 H25B 109.2 . .
H25A C25 H25B 107.9 . .
C27 C26 C25 114.3(2) . .
C27 C26 H26A 108.7 . .
C25 C26 H26A 108.7 . .
C27 C26 H26B 108.7 . .
C25 C26 H26B 108.7 . .
H26A C26 H26B 107.6 . .
C28 C27 C26 113.6(2) . .
C28 C27 H27A 108.9 . .
C26 C27 H27A 108.9 . .
C28 C27 H27B 108.9 . .
C26 C27 H27B 108.9 . .
H27A C27 H27B 107.7 . .
C29 C28 C27 114.2(3) . .
C29 C28 H28A 108.7 . .
C27 C28 H28A 108.7 . .
C29 C28 H28B 108.7 . .
C27 C28 H28B 108.7 . .
H28A C28 H28B 107.6 . .
C28 C29 C30 123.2(4) . .
C28 C29 H29A 106.5 . .
C30 C29 H29A 106.5 . .
C28 C29 H29B 106.5 . .
C30 C29 H29B 106.5 . .
H29A C29 H29B 106.5 . .
C29 C30 H30A 109.5 . .
C29 C30 H30B 109.5 . .
H30A C30 H30B 109.5 . .
C29 C30 H30C 109.5 . .
H30A C30 H30C 109.5 . .
H30B C30 H30C 109.5 . .
H30D C30' H30E 109.5 . .
H30D C30' H30F 109.5 . .
H30E C30' H30F 109.5 . .

loop_
_geom_bond_atom_site_label_1
_geom_bond_atom_site_label_2
_geom_bond_distance
_geom_bond_site_symmetry_2
N1 C1 1.367(3) .
N1 C4 1.388(3) .
N1 H1 0.8800 .
N2 C9 1.371(3) .
N2 C6 1.374(3) .
N2 H2 0.8800 .
C1 C10 1.392(3) 2_765
C1 C2 1.441(3) .
C2 C3 1.371(3) .
C2 C19 1.508(3) .
C3 C4 1.456(3) .
C3 C11 1.506(3) .
C4 C5 1.412(3) .
C5 C6 1.406(3) .
C5 C13 1.501(3) .
C6 C7 1.472(3) .
C7 C8 1.359(3) .
C7 C12 1.518(3) .
C8 C9 1.448(3) .
C8 C25 1.508(3) .
C9 C10 1.393(3) .
C10 C1 1.392(3) 2_765
C10 H10 0.9500 .
C11 H11A 0.9800 .
C11 H11B 0.9800 .
C11 H11C 0.9800 .
C12 H12A 0.9800 .
C12 H12B 0.9800 .
C12 H12C 0.9800 .
C13 C18 1.380(3) .
C13 C14 1.391(3) .
C14 C15 1.389(4) .
C14 H14 0.9500 .
C15 C16 1.373(4) .
C15 H15 0.9500 .
C16 C17 1.377(4) .
C16 H16 0.9500 .
C17 C18 1.379(3) .
C17 H17 0.9500 .
C18 H18 0.9500 .
C19 C20 1.524(4) .
C19 H19A 0.9900 .
C19 H19B 0.9900 .
C20 C21 1.514(3) .
C20 H20A 0.9900 .
C20 H20B 0.9900 .
C21 C22 1.527(4) .
C21 H21A 0.9900 .
C21 H21B 0.9900 .
C22 C23 1.500(4) .
C22 H22A 0.9900 .
C22 H22B 0.9900 .
C23 C24 1.507(5) .
C23 H23A 0.9900 .
C23 H23B 0.9900 .
C24 H24A 0.9800 .
C24 H24B 0.9800 .
C24 H24C 0.9800 .
C25 C26 1.533(3) .
C25 H25A 0.9900 .
C25 H25B 0.9900 .
C26 C27 1.521(3) .
C26 H26A 0.9900 .
C26 H26B 0.9900 .
C27 C28 1.518(4) .
C27 H27A 0.9900 .
C27 H27B 0.9900 .
C28 C29 1.488(4) .
C28 H28A 0.9900 .
C28 H28B 0.9900 .
C29 C30 1.512(7) .
C29 H29A 0.9900 .
C29 H29B 0.9900 .
C30 H30A 0.9800 .
C30 H30B 0.9800 .
C30 H30C 0.9800 .
C30' H30D 0.9800 .
C30' H30E 0.9800 .
C30' H30F 0.9800 .

loop_
_geom_torsion_atom_site_label_1
_geom_torsion_atom_site_label_2
_geom_torsion_atom_site_label_3
_geom_torsion_atom_site_label_4
_geom_torsion
_geom_torsion_site_symmetry_1
_geom_torsion_site_symmetry_4
C4 N1 C1 C10 -177.4(2) . 2_765
C4 N1 C1 C2 0.6(3) . .
N1 C1 C2 C3 -0.6(3) . .
C10 C1 C2 C3 177.6(2) 2_765 .
N1 C1 C2 C19 -179.8(2) . .
C10 C1 C2 C19 -1.7(4) 2_765 .
C1 C2 C3 C4 0.3(3) . .
C19 C2 C3 C4 179.5(2) . .
C1 C2 C3 C11 -176.6(2) . .
C19 C2 C3 C11 2.6(4) . .
C1 N1 C4 C5 175.8(2) . .
C1 N1 C4 C3 -0.4(3) . .
C2 C3 C4 N1 0.1(3) . .
C11 C3 C4 N1 176.8(2) . .
C2 C3 C4 C5 -175.8(2) . .
C11 C3 C4 C5 1.0(4) . .
N1 C4 C5 C6 -2.8(4) . .
C3 C4 C5 C6 172.5(3) . .
N1 C4 C5 C13 177.5(2) . .
C3 C4 C5 C13 -7.2(4) . .
C9 N2 C6 C5 178.4(2) . .
C9 N2 C6 C7 -1.3(3) . .
C4 C5 C6 N2 1.4(4) . .
C13 C5 C6 N2 -178.8(2) . .
C4 C5 C6 C7 -178.9(2) . .
C13 C5 C6 C7 0.9(4) . .
N2 C6 C7 C8 1.9(3) . .
C5 C6 C7 C8 -177.9(2) . .
N2 C6 C7 C12 -176.4(2) . .
C5 C6 C7 C12 3.8(4) . .
C6 C7 C8 C9 -1.6(3) . .
C12 C7 C8 C9 176.8(2) . .
C6 C7 C8 C25 -177.1(2) . .
C12 C7 C8 C25 1.3(4) . .
C6 N2 C9 C10 180.0(2) . .
C6 N2 C9 C8 0.3(3) . .
C7 C8 C9 N2 0.9(3) . .
C25 C8 C9 N2 176.7(2) . .
C7 C8 C9 C10 -178.8(2) . .
C25 C8 C9 C10 -3.0(4) . .
N2 C9 C10 C1 -3.1(4) . 2_765
C8 C9 C10 C1 176.5(2) . 2_765
C6 C5 C13 C18 -85.8(3) . .
C4 C5 C13 C18 94.0(3) . .
C6 C5 C13 C14 95.9(3) . .
C4 C5 C13 C14 -84.3(3) . .
C18 C13 C14 C15 0.4(4) . .
C5 C13 C14 C15 178.8(2) . .
C13 C14 C15 C16 -0.6(4) . .
C14 C15 C16 C17 0.5(4) . .
C15 C16 C17 C18 -0.2(4) . .
C16 C17 C18 C13 0.1(4) . .
C14 C13 C18 C17 -0.2(4) . .
C5 C13 C18 C17 -178.5(2) . .
C3 C2 C19 C20 101.0(3) . .
C1 C2 C19 C20 -80.0(3) . .
C2 C19 C20 C21 -71.0(3) . .
C19 C20 C21 C22 -178.3(2) . .
C20 C21 C22 C23 179.6(3) . .
C21 C22 C23 C24 177.2(3) . .
C7 C8 C25 C26 94.3(3) . .
C9 C8 C25 C26 -80.6(3) . .
C8 C25 C26 C27 164.8(2) . .
C25 C26 C27 C28 169.8(2) . .
C26 C27 C28 C29 58.5(3) . .
C27 C28 C29 C30 168.6(4) . .
